data_7244127
loop_
_publ_author_name
'Cui, Zi-Wei'
'Lu, Jun-Jun'
'Lin, Hong-Yan'
'Luan, Jian'
'Chang, Zhi-Han'
'Li, Xiao-Hui'
'Wang, Xiu-Li'

_publ_section_title
;
 Four Keggin-type polyoxometalate-based complexes derived from
 bis(pyrazine)--bis(amide) ligands for electrochemical sensing of multiple
 analytes and adsorbing dye molecules
;
_journal_issue 4
_journal_name_full CrystEngComm
_journal_page_first 828
_journal_page_last 836
_journal_paper_doi 10.1039/D1CE01403J
_journal_volume 24
_journal_year 2022
_chemical_formula_moiety 'C24 H28 Cu2 Mo12 N12 O45 P, 5(H2 O), 2(H O0.25)'
_chemical_formula_sum 'C24 H40 Cu2 Mo12 N12 O50.5 P'
_chemical_formula_weight 2614.01
_space_group_crystal_system triclinic
_space_group_IT_number 2
_space_group_name_Hall '-P 1'
_space_group_name_H-M_alt 'P -1'
_atom_sites_solution_hydrogens mixed
_atom_sites_solution_primary dual
_audit_creation_date 2021-11-25
_audit_creation_method
;
Olex2 1.3-alpha
(compiled 2020.11.12 svn.r5f609507 for OlexSys, GUI svn.r6408)
;
_audit_update_record
;
2021-11-25 deposited with the CCDC.	2021-11-29 downloaded from the CCDC.
;
_cell_angle_alpha 89.7710(10)
_cell_angle_beta 86.3930(10)
_cell_angle_gamma 81.1880(10)
_cell_formula_units_Z 1
_cell_length_a 10.9002(5)
_cell_length_b 11.5504(5)
_cell_length_c 14.7377(7)
_cell_measurement_reflns_used 3953
_cell_measurement_temperature 293(2)
_cell_measurement_theta_max 25.127
_cell_measurement_theta_min 1.628
_cell_volume 1829.94(14)
_computing_cell_refinement 'SAINT+ Ver. 2016.5-0 (Bruker-AXS, 2016)'
_computing_data_collection 'APEX3 Ver. 2016.5-0 (Bruker-AXS, 2016)'
_computing_data_reduction 'SAINT+ Ver. 2016.5-0 (Bruker-AXS, 2016)'
_computing_molecular_graphics 'OLEX2 (Dolomanov et al., 2009)'
_computing_publication_material 'OLEX2 (Dolomanov et al., 2009)'
_computing_structure_refinement 'XL (Sheldrick, 2015b)'
_computing_structure_solution 'XT (Sheldrick, 2015a)'
_diffrn_ambient_temperature 293
_diffrn_detector 'charge-coupled device (CCD) area detector'
_diffrn_detector_area_resol_mean 7.9
_diffrn_detector_type 'Bruker APEX II'
_diffrn_measured_fraction_theta_full 0.993
_diffrn_measured_fraction_theta_max 0.986
_diffrn_measurement_device 'three-circle diffractometer'
_diffrn_measurement_device_type 'Bruker APEX II Quazar'
_diffrn_measurement_method '0.5\% \w and 0.5\% \f scans'
_diffrn_radiation_collimation 'focusing mirrors'
_diffrn_radiation_detector 'Bruker APEX II'
_diffrn_radiation_monochromator 'mirror optics'
_diffrn_radiation_probe x-ray
_diffrn_radiation_type 'Mo K\a'
_diffrn_radiation_wavelength 0.71073
_diffrn_radiation_xray_symbol K-L~3~
_diffrn_reflns_av_R_equivalents 0.0217
_diffrn_reflns_av_unetI/netI 0.0484
_diffrn_reflns_Laue_measured_fraction_full 0.993
_diffrn_reflns_Laue_measured_fraction_max 0.986
_diffrn_reflns_limit_h_max 6
_diffrn_reflns_limit_h_min -14
_diffrn_reflns_limit_k_max 15
_diffrn_reflns_limit_k_min -15
_diffrn_reflns_limit_l_max 19
_diffrn_reflns_limit_l_min -19
_diffrn_reflns_number 13731
_diffrn_reflns_point_group_measured_fraction_full 0.993
_diffrn_reflns_point_group_measured_fraction_max 0.986
_diffrn_reflns_theta_full 25.242
_diffrn_reflns_theta_max 28.497
_diffrn_reflns_theta_min 2.275
_diffrn_source 'microfocus sealed X-ray tube'
_diffrn_source_type 'Incoatec I\ms'
_diffrn_standards_number 0
_exptl_absorpt_coefficient_mu 2.675
_exptl_absorpt_correction_T_max 0.87
_exptl_absorpt_correction_T_min 0.86
_exptl_absorpt_correction_type multi-scan
_exptl_absorpt_process_details
;
SADABS-2016/2 (Krause et al., 2015) was used for absorption correction.
;
_exptl_crystal_colour green
_exptl_crystal_colour_primary green
_exptl_crystal_density_diffrn 2.372
_exptl_crystal_density_method 'not measured'
_exptl_crystal_description block
_exptl_crystal_F_000 1249
_exptl_crystal_size_max 0.24
_exptl_crystal_size_mid 0.22
_exptl_crystal_size_min 0.2
_refine_diff_density_max 1.822
_refine_diff_density_min -2.293
_refine_diff_density_rms 0.208
_refine_ls_extinction_method none
_refine_ls_goodness_of_fit_ref 1.165
_refine_ls_hydrogen_treatment constr
_refine_ls_matrix_type full
_refine_ls_number_parameters 574
_refine_ls_number_reflns 9163
_refine_ls_number_restraints 54
_refine_ls_restrained_S_all 1.164
_refine_ls_R_factor_all 0.0898
_refine_ls_R_factor_gt 0.0748
_refine_ls_shift/su_max 0.000
_refine_ls_shift/su_mean 0.000
_refine_ls_structure_factor_coef Fsqd
_refine_ls_weighting_details 'w=1/[\s^2^(Fo^2^)+(0.0326P)^2^+33.0000P] where P=(Fo^2^+2Fc^2^)/3'
_refine_ls_weighting_scheme calc
_refine_ls_wR_factor_gt 0.1630
_refine_ls_wR_factor_ref 0.1700
_reflns_Friedel_coverage 0.000
_reflns_number_gt 7595
_reflns_number_total 9163
_reflns_threshold_expression 'I > 2\s(I)'
_cod_data_source_file d1ce01403j2.cif
_cod_data_source_block 1
_cod_depositor_comments 'Adding full bibliography for 7244127--7244130.cif.'
_cod_original_formula_sum 'C24 H40 Cu2 Mo12 N12 O50.50 P'
_cod_database_code 7244127
_shelx_shelxl_version_number 2018/3
_shelx_space_group_comment
;
The symmetry employed for this shelxl refinement is uniquely defined
by the following loop, which should always be used as a source of
symmetry information in preference to the above space-group names.
They are only intended as comments.
;
_olex2_refinement_description
;
1. Fixed Uiso
 At 1.2 times of:
  All C(H) groups, All C(H,H) groups, All N(H) groups
 At 1.5 times of:
  All O(H,H) groups
2. Uiso/Uaniso restraints and constraints
Uanis(O16) \\sim Ueq, Uanis(O17) \\sim Ueq, Uanis(O18) \\sim Ueq, Uanis(O3)
\\sim Ueq, Uanis(O22) \\sim Ueq, Uanis(O23) \\sim Ueq, Uanis(O24) \\sim Ueq:
with sigma of 0.01 and sigma for terminal atoms of 0.02
Uanis(O4W) \\sim Ueq: with sigma of 0.01 and sigma for terminal atoms of 0.02
Uanis(O7W) \\sim Ueq: with sigma of 0.01 and sigma for terminal atoms of 0.02
3. Others
 Fixed Sof: O3(0.5) O3A(0.5) O6(0.5) O6A(0.5) O16(0.5) O16A(0.5) O17(0.5)
 O17A(0.5) O18(0.5) O18A(0.5) O19(0.5) O19A(0.5) O20(0.5) O20A(0.5) O22(0.5)
 O23(0.5) O24(0.5) O25(0.5) O6W(0.5) H6WA(0.5) H6WB(0.5) O7W(0.5) H7WA(0.5)
 H7WB(0.5) O2W(0.5) H2WA(0.5) H2WB(0.5) O3W(0.5) H3WA(0.5) H3WB(0.5) O5W(0.5)
 H5WA(0.5) H5WB(0.5) O4W(0.25) H4WA(0.5) H4WB(0.5)
4.a Riding coordinates:
 O1W(H1WA,H1WB), O6W(H6WA,H6WB), O7W(H7WA,H7WB), O2W(H2WA,H2WB), O3W(H3WA,
 H3WB), O5W(H5WA,H5WB), O4W(H4WA,H4WB)
4.b Secondary CH2 refined with riding coordinates:
 C8(H8A,H8B), C11(H11A,H11B)
4.c Aromatic/amide H refined with riding coordinates:
 N3(H3), N4(H4), C4(H4A), C6(H6), C7(H7), C9(H9), C10(H10), C12(H12)
;
_olex2_submission_special_instructions 'No special instructions were received'

loop_
_space_group_symop_operation_xyz
'x, y, z'
'-x, -y, -z'

loop_
_atom_site_label
_atom_site_type_symbol
_atom_site_fract_x
_atom_site_fract_y
_atom_site_fract_z
_atom_site_U_iso_or_equiv
_atom_site_adp_type
_atom_site_occupancy
_atom_site_site_symmetry_order
_atom_site_calc_flag
_atom_site_refinement_flags_posn
_atom_site_refinement_flags_adp
_atom_site_refinement_flags_occupancy
_atom_site_disorder_assembly
_atom_site_disorder_group
Mo1 Mo 0.52036(7) 0.16305(8) 0.29612(5) 0.02978(19) Uani 1 1 d . . . . .
Mo2 Mo 0.36991(7) -0.08948(7) 0.30173(5) 0.02598(17) Uani 1 1 d . . . . .
Mo3 Mo 0.29381(9) 0.11908(8) 0.68395(6) 0.0372(2) Uani 1 1 d . . . . .
Mo4 Mo 0.29310(9) 0.26686(7) 0.47492(7) 0.0378(2) Uani 1 1 d . . . . .
Mo5 Mo 0.62510(8) 0.26672(7) 0.50187(7) 0.0357(2) Uani 1 1 d . . . . .
Mo6 Mo 0.17959(9) 0.00055(9) 0.49681(8) 0.0454(3) Uani 1 1 d . . . . .
Cu1 Cu 0.000000 0.500000 0.500000 0.0236(3) Uani 1 2 d S . P . .
Cu2 Cu 0.000000 1.000000 1.000000 0.0495(5) Uani 1 2 d S . P . .
P1 P 0.500000 0.000000 0.500000 0.0222(6) Uani 1 2 d S . P . .
O1 O 0.0527(6) 0.6029(6) 0.5904(4) 0.0284(13) Uani 1 1 d . . . . .
O1W O 0.0830(13) 0.8000(10) 1.0452(7) 0.089(4) Uani 1 1 d . . . . .
H1WA H 0.167400 0.789031 1.043651 0.134 Uiso 1 1 d R U . . .
H1WB H 0.063300 0.785201 1.104681 0.134 Uiso 1 1 d R U . . .
O2 O 0.0072(8) 0.9388(8) 0.8750(5) 0.0465(19) Uani 1 1 d . . . . .
O3 O 0.2508(13) 0.2570(12) 0.6188(9) 0.029(3) Uani 0.5 1 d . U P A 1
O3A O 0.3148(12) 0.2288(12) 0.5947(10) 0.029(3) Uani 0.5 1 d . . P A 2
O4 O 0.2028(6) 0.3966(6) 0.4677(5) 0.0367(16) Uani 1 1 d . . . . .
O5 O 0.6463(6) 0.0431(7) 0.2734(6) 0.0445(19) Uani 1 1 d . . . . .
O6 O 0.785(2) 0.171(2) 0.4908(16) 0.025(4) Uani 0.5 1 d . . P A 1
O6A O 0.766(2) 0.148(2) 0.4676(15) 0.024(4) Uani 0.5 1 d . . P A 2
O7 O 0.5482(7) -0.1477(7) 0.2790(7) 0.055(2) Uani 1 1 d . . . . .
O8 O 0.2049(7) 0.1700(8) 0.7754(6) 0.053(2) Uani 1 1 d . . . . .
O9 O 0.2253(7) -0.0326(7) 0.3684(6) 0.050(2) Uani 1 1 d . . . . .
O10 O 0.000000 0.000000 0.500000 0.064(4) Uani 1 2 d S . P A .
O11 O 0.3774(9) -0.2329(8) 0.3769(7) 0.070(3) Uani 1 1 d . . . . .
O12 O 0.5207(8) 0.2405(8) 0.2011(6) 0.059(3) Uani 1 1 d . . . . .
O13 O 0.3142(9) -0.1359(9) 0.2068(7) 0.068(3) Uani 1 1 d . . . . .
O14 O 0.6785(9) 0.3936(7) 0.4982(6) 0.058(2) Uani 1 1 d . . . . .
O15 O 0.4038(7) 0.0570(7) 0.2664(7) 0.052(2) Uani 1 1 d . . . . .
O16 O 0.6077(13) 0.2692(14) 0.3574(10) 0.029(3) Uani 0.5 1 d . U P A 1
O16A O 0.5986(12) 0.2185(13) 0.3849(10) 0.028(3) Uani 0.5 1 d . . P A 2
O17 O 0.3693(13) 0.2733(13) 0.3465(10) 0.031(3) Uani 0.5 1 d . U P A 1
O17A O 0.3628(12) 0.2209(13) 0.3744(9) 0.027(3) Uani 0.5 1 d . . P A 2
O18 O 0.4536(13) 0.3516(14) 0.4952(11) 0.032(3) Uani 0.5 1 d . U P A 1
O18A O 0.4483(12) 0.2972(13) 0.5207(10) 0.028(3) Uani 0.5 1 d . . P A 2
O19 O 0.1571(14) 0.0545(13) 0.6306(10) 0.026(3) Uani 0.5 1 d . . P A 1
O19A O 0.2156(14) 0.0360(12) 0.6058(10) 0.027(3) Uani 0.5 1 d . . P A 2
O20 O 0.1525(13) 0.1771(12) 0.4756(10) 0.024(3) Uani 0.5 1 d . . P A 1
O20A O 0.2142(14) 0.1571(14) 0.4567(10) 0.028(3) Uani 0.5 1 d . . P A 2
O22 O 0.3657(10) 0.0683(10) 0.5351(8) 0.020(2) Uani 0.5 1 d . U P A .
O23 O 0.4950(10) 0.1238(9) 0.4529(8) 0.019(2) Uani 0.5 1 d . U P A .
O24 O 0.4042(10) -0.0632(10) 0.4581(8) 0.020(2) Uani 0.5 1 d . U P A .
O25 O 0.5095(10) -0.0076(10) 0.4031(8) 0.020(2) Uani 0.5 1 d . . P A .
N1 N -0.0212(6) 0.4012(6) 0.6075(5) 0.0232(15) Uani 1 1 d . . . . .
N2 N -0.1702(9) 0.9627(8) 1.0026(6) 0.040(2) Uani 1 1 d . . . . .
N3 N 0.0657(9) 0.6290(8) 0.7407(6) 0.038(2) Uani 1 1 d . . . . .
H3 H 0.054910 0.602363 0.794777 0.046 Uiso 1 1 calc R U . . .
N4 N -0.0987(9) 0.8481(8) 0.7781(6) 0.041(2) Uani 1 1 d . . . . .
H4 H -0.165694 0.821113 0.767478 0.049 Uiso 1 1 calc R U . . .
N5 N -0.3917(10) 0.8774(12) 0.9908(7) 0.060(3) Uani 1 1 d . . . . .
N6 N -0.0525(8) 0.2906(8) 0.7730(7) 0.042(2) Uani 1 1 d . . . . .
C1 C -0.1945(10) 0.9062(9) 0.9289(6) 0.034(2) Uani 1 1 d . . . . .
C2 C 0.0421(9) 0.5685(8) 0.6705(6) 0.0301(19) Uani 1 1 d . . . . .
C3 C -0.0896(10) 0.8981(9) 0.8573(6) 0.034(2) Uani 1 1 d . . . . .
C4 C -0.3028(12) 0.8635(12) 0.9235(8) 0.052(3) Uani 1 1 d . . . . .
H4A H -0.315635 0.823195 0.871298 0.062 Uiso 1 1 calc R U . . .
C5 C -0.0010(9) 0.4516(8) 0.6861(7) 0.0301(19) Uani 1 1 d . . . . .
C6 C -0.0164(10) 0.3949(11) 0.7671(7) 0.043(3) Uani 1 1 d . . . . .
H6 H -0.000799 0.431520 0.820357 0.052 Uiso 1 1 calc R U . . .
C7 C -0.0555(8) 0.2954(8) 0.6125(7) 0.032(2) Uani 1 1 d . . . . .
H7 H -0.069687 0.257649 0.559375 0.038 Uiso 1 1 calc R U . . .
C8 C 0.1107(11) 0.7430(10) 0.7275(7) 0.042(3) Uani 1 1 d . . . . .
H8A H 0.173404 0.736632 0.677302 0.051 Uiso 1 1 calc R U . . .
H8B H 0.148759 0.763256 0.781834 0.051 Uiso 1 1 calc R U . . .
C9 C -0.0702(9) 0.2407(10) 0.6951(8) 0.040(2) Uani 1 1 d . . . . .
H9 H -0.093281 0.166414 0.696135 0.047 Uiso 1 1 calc R U . . .
C10 C -0.3697(13) 0.9404(14) 1.0629(8) 0.061(4) Uani 1 1 d . . . . .
H10 H -0.431505 0.956672 1.109506 0.074 Uiso 1 1 calc R U . . .
C11 C 0.0042(11) 0.8382(10) 0.7077(6) 0.039(2) Uani 1 1 d . . . . .
H11A H 0.035005 0.912561 0.702786 0.046 Uiso 1 1 calc R U . . .
H11B H -0.026952 0.821858 0.649657 0.046 Uiso 1 1 calc R U . . .
C12 C -0.2603(13) 0.9810(13) 1.0698(8) 0.055(3) Uani 1 1 d . . . . .
H12 H -0.247456 1.021994 1.121728 0.066 Uiso 1 1 calc R U . . .
O6W O -0.2241(18) 0.6378(17) 0.7833(18) 0.080(7) Uani 0.5 1 d . . P . .
H6WA H -0.253637 0.575503 0.778013 0.120 Uiso 0.5 1 d R U P . .
H6WB H -0.261747 0.680253 0.742993 0.120 Uiso 0.5 1 d R U P . .
O7W O 0.010(2) 0.6134(19) 0.9310(11) 0.077(6) Uani 0.5 1 d . U P . .
H7WA H 0.030622 0.613464 0.985602 0.115 Uiso 0.5 1 d R U P . .
H7WB H 0.052232 0.668594 0.912372 0.115 Uiso 0.5 1 d R U P . .
O2W O 0.373(2) 0.4673(16) 0.6822(13) 0.082(7) Uani 0.5 1 d . . P . .
H2WA H 0.377892 0.416181 0.642813 0.123 Uiso 0.5 1 d R U P . .
H2WB H 0.368622 0.530941 0.653143 0.123 Uiso 0.5 1 d R U P . .
O3W O 0.634(3) 0.258(2) 0.002(2) 0.115(10) Uani 0.5 1 d . . P . .
H3WA H 0.573789 0.233925 -0.022264 0.172 Uiso 0.5 1 d R U P . .
H3WB H 0.698569 0.207405 -0.004654 0.172 Uiso 0.5 1 d R U P . .
O5W O -0.347(4) 0.476(3) 0.706(2) 0.145(14) Uani 0.5 1 d . . P . .
H5WA H -0.327602 0.429015 0.660404 0.218 Uiso 0.5 1 d R U P . .
H5WB H -0.384902 0.531634 0.672914 0.218 Uiso 0.5 1 d R U P . .
O4W O 0.246(7) 0.449(7) 0.019(5) 0.16(3) Uani 0.25 1 d . U P . .
H4WA H 0.319381 0.427411 -0.028172 0.245 Uiso 0.5 1 d R U P . .
H4WB H 0.209741 0.393531 -0.002782 0.245 Uiso 0.5 1 d R U P . .

loop_
_atom_site_aniso_label
_atom_site_aniso_U_11
_atom_site_aniso_U_22
_atom_site_aniso_U_33
_atom_site_aniso_U_23
_atom_site_aniso_U_13
_atom_site_aniso_U_12
Mo1 0.0214(4) 0.0403(5) 0.0252(4) 0.0033(3) -0.0011(3) 0.0028(3)
Mo2 0.0195(3) 0.0351(4) 0.0241(4) -0.0056(3) -0.0027(3) -0.0059(3)
Mo3 0.0497(6) 0.0343(5) 0.0254(4) -0.0018(3) 0.0019(4) -0.0011(4)
Mo4 0.0339(5) 0.0219(4) 0.0554(6) -0.0101(4) -0.0229(4) 0.0110(3)
Mo5 0.0252(4) 0.0243(4) 0.0599(6) -0.0049(4) -0.0055(4) -0.0101(3)
Mo6 0.0346(5) 0.0435(5) 0.0605(7) 0.0127(5) -0.0162(5) -0.0082(4)
Cu1 0.0252(7) 0.0222(7) 0.0235(7) -0.0035(6) -0.0035(6) -0.0032(6)
Cu2 0.0590(13) 0.0722(15) 0.0227(8) -0.0154(9) 0.0062(8) -0.0299(11)
P1 0.0178(14) 0.0175(14) 0.0304(16) -0.0019(12) -0.0107(12) 0.0038(11)
O1 0.030(3) 0.032(3) 0.024(3) -0.006(3) 0.000(3) -0.008(3)
O1W 0.146(12) 0.068(7) 0.056(6) 0.019(5) -0.011(7) -0.024(7)
O2 0.053(5) 0.061(5) 0.028(4) -0.014(3) 0.010(3) -0.021(4)
O3 0.024(6) 0.028(6) 0.033(6) -0.003(5) -0.001(5) 0.004(5)
O3A 0.016(6) 0.028(7) 0.043(8) -0.010(6) 0.000(6) -0.003(5)
O4 0.024(3) 0.027(3) 0.056(5) -0.003(3) -0.003(3) 0.005(3)
O5 0.018(3) 0.041(4) 0.073(6) 0.012(4) 0.005(3) -0.002(3)
O6 0.031(10) 0.014(9) 0.033(12) -0.004(7) -0.007(8) -0.006(6)
O6A 0.025(10) 0.017(10) 0.030(11) -0.007(7) 0.001(7) -0.001(7)
O7 0.027(4) 0.037(4) 0.099(7) 0.010(4) 0.004(4) -0.003(3)
O8 0.029(4) 0.058(5) 0.070(6) -0.026(4) 0.014(4) -0.005(4)
O9 0.038(4) 0.040(4) 0.065(5) 0.015(4) 0.023(4) 0.012(3)
O10 0.064(8) 0.087(10) 0.037(6) 0.005(6) -0.018(6) 0.012(7)
O11 0.053(5) 0.060(6) 0.080(7) 0.035(5) 0.034(5) 0.026(4)
O12 0.041(5) 0.070(6) 0.072(6) 0.044(5) -0.018(4) -0.019(4)
O13 0.072(6) 0.066(6) 0.062(6) -0.026(5) -0.039(5) 0.016(5)
O14 0.079(6) 0.027(4) 0.073(6) -0.008(4) 0.005(5) -0.028(4)
O15 0.025(4) 0.040(4) 0.091(7) 0.021(4) -0.003(4) -0.004(3)
O16 0.024(6) 0.033(6) 0.032(6) 0.007(5) 0.001(5) -0.009(5)
O16A 0.019(6) 0.036(8) 0.029(7) 0.009(6) 0.006(5) -0.008(6)
O17 0.022(6) 0.031(6) 0.039(7) 0.011(5) -0.005(5) -0.006(5)
O17A 0.025(7) 0.027(7) 0.028(7) 0.005(6) 0.006(5) 0.002(6)
O18 0.018(6) 0.032(7) 0.046(7) 0.001(6) 0.003(5) -0.007(5)
O18A 0.018(6) 0.027(7) 0.040(8) -0.004(6) -0.005(6) -0.003(6)
O19 0.019(7) 0.030(7) 0.031(8) 0.001(6) 0.004(6) -0.007(6)
O19A 0.025(7) 0.025(7) 0.034(8) 0.000(6) -0.006(6) -0.009(6)
O20 0.015(6) 0.025(7) 0.035(8) -0.001(5) -0.006(6) -0.012(6)
O20A 0.019(7) 0.041(8) 0.025(7) 0.011(6) -0.004(6) -0.012(7)
O22 0.011(4) 0.024(5) 0.023(5) -0.002(4) 0.003(4) 0.005(4)
O23 0.016(5) 0.016(5) 0.026(5) 0.003(4) 0.000(4) -0.003(4)
O24 0.020(5) 0.021(5) 0.024(5) -0.001(4) -0.010(4) -0.010(4)
O25 0.016(5) 0.021(6) 0.021(6) -0.001(4) 0.007(4) 0.000(4)
N1 0.016(3) 0.028(4) 0.023(3) -0.003(3) -0.004(3) 0.003(3)
N2 0.047(5) 0.051(5) 0.022(4) 0.001(4) 0.002(4) -0.011(4)
N3 0.049(5) 0.039(5) 0.026(4) -0.005(4) -0.003(4) -0.010(4)
N4 0.048(5) 0.044(5) 0.033(4) -0.016(4) -0.004(4) -0.013(4)
N5 0.043(6) 0.094(9) 0.044(6) 0.006(6) 0.000(5) -0.013(6)
N6 0.032(5) 0.044(5) 0.048(5) 0.013(4) 0.001(4) -0.004(4)
C1 0.038(5) 0.042(6) 0.023(4) 0.001(4) -0.006(4) -0.005(4)
C2 0.034(5) 0.033(5) 0.023(4) -0.001(4) -0.005(4) -0.002(4)
C3 0.050(6) 0.038(5) 0.015(4) 0.001(4) -0.002(4) -0.003(5)
C4 0.050(7) 0.074(9) 0.033(6) 0.001(6) -0.006(5) -0.010(6)
C5 0.026(4) 0.029(5) 0.034(5) -0.001(4) -0.007(4) 0.000(4)
C6 0.040(6) 0.054(7) 0.033(5) 0.008(5) 0.002(5) -0.001(5)
C7 0.021(4) 0.029(5) 0.047(6) 0.002(4) -0.004(4) -0.006(4)
C8 0.050(7) 0.048(6) 0.033(5) -0.012(5) -0.003(5) -0.016(5)
C9 0.024(5) 0.036(5) 0.060(7) 0.005(5) -0.006(5) -0.007(4)
C10 0.054(8) 0.099(11) 0.032(6) 0.006(7) -0.006(6) -0.014(8)
C11 0.052(6) 0.043(6) 0.021(4) -0.009(4) 0.005(4) -0.013(5)
C12 0.066(8) 0.076(9) 0.024(5) -0.007(5) 0.003(5) -0.015(7)
O6W 0.050(11) 0.051(11) 0.14(2) -0.023(12) -0.020(12) 0.004(9)
O7W 0.133(15) 0.079(12) 0.023(7) -0.002(8) 0.011(9) -0.037(11)
O2W 0.16(2) 0.041(10) 0.046(11) -0.010(8) -0.007(13) -0.007(12)
O3W 0.094(19) 0.10(2) 0.13(2) 0.030(18) 0.054(17) 0.015(16)
O5W 0.21(4) 0.09(2) 0.14(3) -0.053(19) 0.04(3) -0.06(2)
O4W 0.17(3) 0.16(3) 0.16(3) 0.025(19) 0.012(19) -0.02(2)

loop_
_atom_type_symbol
_atom_type_description
_atom_type_scat_dispersion_real
_atom_type_scat_dispersion_imag
_atom_type_scat_source
C C 0.0033 0.0016 'International Tables Vol C Tables 4.2.6.8 and 6.1.1.4'
H H 0.0000 0.0000 'International Tables Vol C Tables 4.2.6.8 and 6.1.1.4'
Cu Cu 0.3201 1.2651 'International Tables Vol C Tables 4.2.6.8 and 6.1.1.4'
Mo Mo -1.6832 0.6857 'International Tables Vol C Tables 4.2.6.8 and 6.1.1.4'
N N 0.0061 0.0033 'International Tables Vol C Tables 4.2.6.8 and 6.1.1.4'
O O 0.0106 0.0060 'International Tables Vol C Tables 4.2.6.8 and 6.1.1.4'
P P 0.1023 0.0942 'International Tables Vol C Tables 4.2.6.8 and 6.1.1.4'

loop_
_geom_angle_atom_site_label_1
_geom_angle_atom_site_label_2
_geom_angle_atom_site_label_3
_geom_angle
_geom_angle_site_symmetry_1
_geom_angle_site_symmetry_3
_geom_angle_publ_flag
O5 Mo1 O15 88.3(3) . . ?
O5 Mo1 O16 99.7(5) . . ?
O5 Mo1 O17 166.5(5) . . ?
O5 Mo1 O17A 145.6(5) . . ?
O5 Mo1 O23 95.0(4) . . ?
O12 Mo1 O5 103.3(4) . . ?
O12 Mo1 O15 99.6(4) . . ?
O12 Mo1 O16 92.2(6) . . ?
O12 Mo1 O16A 114.3(6) . . ?
O12 Mo1 O17 89.8(6) . . ?
O12 Mo1 O17A 109.1(5) . . ?
O12 Mo1 O23 158.6(5) . . ?
O15 Mo1 O17 86.4(5) . . ?
O15 Mo1 O17A 75.5(5) . . ?
O15 Mo1 O23 91.9(4) . . ?
O16 Mo1 O15 163.9(5) . . ?
O16 Mo1 O17 82.6(6) . . ?
O16 Mo1 O23 73.6(5) . . ?
O16A Mo1 O5 92.1(5) . . ?
O16A Mo1 O15 145.0(5) . . ?
O16A Mo1 O17A 85.0(6) . . ?
O16A Mo1 O23 53.2(5) . . ?
O17 Mo1 O23 72.8(5) . . ?
O17A Mo1 O23 56.3(5) . . ?
O7 Mo2 O11 82.1(3) . . ?
O7 Mo2 O24 89.2(4) . . ?
O7 Mo2 O25 64.7(4) . . ?
O9 Mo2 O7 157.2(4) . . ?
O9 Mo2 O11 87.3(3) . . ?
O9 Mo2 O15 94.6(4) . . ?
O9 Mo2 O24 68.0(4) . . ?
O9 Mo2 O25 95.4(4) . . ?
O11 Mo2 O24 64.8(4) . . ?
O11 Mo2 O25 90.6(4) . . ?
O13 Mo2 O7 100.5(5) . . ?
O13 Mo2 O9 101.3(5) . . ?
O13 Mo2 O11 100.5(5) . . ?
O13 Mo2 O15 101.3(5) . . ?
O13 Mo2 O24 161.4(5) . . ?
O13 Mo2 O25 160.3(5) . . ?
O15 Mo2 O7 87.7(3) . . ?
O15 Mo2 O11 157.3(5) . . ?
O15 Mo2 O24 94.9(4) . . ?
O15 Mo2 O25 66.6(4) . . ?
O24 Mo2 O25 37.8(4) . . ?
O3 Mo3 O5 167.3(5) . 2_656 ?
O3 Mo3 O7 98.4(5) . 2_656 ?
O3 Mo3 O19 89.0(6) . . ?
O3 Mo3 O22 76.1(5) . . ?
O3A Mo3 O22 57.0(5) . . ?
O5 Mo3 O22 91.2(4) 2_656 . ?
O7 Mo3 O5 82.9(3) 2_656 2_656 ?
O7 Mo3 O19 165.4(5) 2_656 . ?
O7 Mo3 O22 94.8(4) 2_656 . ?
O8 Mo3 O3 92.9(6) . . ?
O8 Mo3 O3A 115.2(5) . . ?
O8 Mo3 O5 99.4(4) . 2_656 ?
O8 Mo3 O7 99.3(4) . 2_656 ?
O8 Mo3 O19 92.8(5) . . ?
O8 Mo3 O19A 113.9(6) . . ?
O8 Mo3 O22 163.3(4) . . ?
O19 Mo3 O5 87.2(5) . 2_656 ?
O19 Mo3 O22 74.7(5) . . ?
O19A Mo3 O3A 90.7(6) . . ?
O19A Mo3 O22 54.9(6) . . ?
O3 Mo4 O18 91.8(6) . . ?
O3 Mo4 O22 68.2(4) . . ?
O3A Mo4 O18A 64.5(6) . . ?
O3A Mo4 O22 53.7(5) . . ?
O4 Mo4 O3 92.3(5) . . ?
O4 Mo4 O3A 110.2(5) . . ?
O4 Mo4 O17 93.8(5) . . ?
O4 Mo4 O17A 112.2(6) . . ?
O4 Mo4 O18 91.0(5) . . ?
O4 Mo4 O18A 106.6(5) . . ?
O4 Mo4 O20 94.0(5) . . ?
O4 Mo4 O20A 111.2(6) . . ?
O4 Mo4 O22 157.5(4) . . ?
O17 Mo4 O3 168.3(5) . . ?
O17 Mo4 O18 78.1(6) . . ?
O17 Mo4 O22 107.4(5) . . ?
O17A Mo4 O3A 136.0(7) . . ?
O17A Mo4 O18A 92.2(7) . . ?
O17A Mo4 O22 87.9(6) . . ?
O18 Mo4 O22 100.5(5) . . ?
O18A Mo4 O22 81.6(5) . . ?
O20 Mo4 O3 80.1(6) . . ?
O20 Mo4 O17 109.4(6) . . ?
O20 Mo4 O18 170.6(6) . . ?
O20 Mo4 O22 72.3(5) . . ?
O20A Mo4 O3A 94.0(6) . . ?
O20A Mo4 O17A 81.4(7) . . ?
O20A Mo4 O18A 141.2(7) . . ?
O20A Mo4 O22 60.0(6) . . ?
O6 Mo5 O16 92.8(8) . . ?
O6 Mo5 O18 170.5(7) . . ?
O6 Mo5 O23 99.6(6) . . ?
O6 Mo5 O24 72.3(7) . 2_656 ?
O6A Mo5 O23 85.8(6) . . ?
O11 Mo5 O6 87.0(8) 2_656 . ?
O11 Mo5 O6A 95.4(8) 2_656 . ?
O11 Mo5 O16 166.2(5) 2_656 . ?
O11 Mo5 O16A 147.2(6) 2_656 . ?
O11 Mo5 O18 99.6(5) 2_656 . ?
O11 Mo5 O18A 84.9(5) 2_656 . ?
O11 Mo5 O23 98.7(5) 2_656 . ?
O11 Mo5 O24 64.5(4) 2_656 2_656 ?
O14 Mo5 O6 95.8(7) . . ?
O14 Mo5 O6A 106.2(7) . . ?
O14 Mo5 O11 102.4(5) . 2_656 ?
O14 Mo5 O16 91.3(5) . . ?
O14 Mo5 O16A 110.3(6) . . ?
O14 Mo5 O18 89.6(6) . . ?
O14 Mo5 O18A 108.5(6) . . ?
O14 Mo5 O23 154.4(4) . . ?
O14 Mo5 O24 162.1(4) . 2_656 ?
O16 Mo5 O23 67.8(5) . . ?
O16 Mo5 O24 102.3(5) . 2_656 ?
O16A Mo5 O6A 74.3(7) . . ?
O16A Mo5 O18A 86.3(6) . . ?
O16A Mo5 O23 50.3(5) . . ?
O18 Mo5 O16 79.2(6) . . ?
O18 Mo5 O23 72.7(5) . . ?
O18 Mo5 O24 104.2(5) . 2_656 ?
O18A Mo5 O6A 144.4(7) . . ?
O18A Mo5 O23 59.1(5) . . ?
O23 Mo5 O24 43.4(4) . 2_656 ?
O6 Mo6 O19 101.8(8) 2_656 . ?
O6 Mo6 O20 175.7(9) 2_656 . ?
O6 Mo6 O22 104.9(7) 2_656 . ?
O6 Mo6 O24 71.8(8) 2_656 . ?
O6A Mo6 O9 94.0(7) 2_656 . ?
O6A Mo6 O10 101.1(7) 2_656 . ?
O6A Mo6 O20A 150.2(8) 2_656 . ?
O6A Mo6 O22 92.8(7) 2_656 . ?
O6A Mo6 O24 66.8(8) 2_656 . ?
O9 Mo6 O6 83.9(7) . 2_656 ?
O9 Mo6 O10 100.8(3) . . ?
O9 Mo6 O19 169.4(5) . . ?
O9 Mo6 O20 92.2(5) . . ?
O9 Mo6 O20A 80.3(5) . . ?
O9 Mo6 O22 98.0(4) . . ?
O9 Mo6 O24 64.5(3) . . ?
O10 Mo6 O6 92.3(7) . 2_656 ?
O10 Mo6 O19 88.0(4) . . ?
O10 Mo6 O20 90.3(4) . . ?
O10 Mo6 O20A 108.7(4) . . ?
O10 Mo6 O22 155.7(3) . . ?
O10 Mo6 O24 158.8(3) . . ?
O19 Mo6 O22 72.0(5) . . ?
O19 Mo6 O24 108.5(5) . . ?
O19A Mo6 O9 151.8(6) . . ?
O19A Mo6 O10 107.3(5) . . ?
O19A Mo6 O20A 88.3(6) . . ?
O19A Mo6 O22 54.3(6) . . ?
O19A Mo6 O24 88.9(6) . . ?
O20 Mo6 O19 81.7(6) . . ?
O20 Mo6 O22 73.6(5) . . ?
O20 Mo6 O24 104.8(5) . . ?
O20A Mo6 O22 59.6(5) . . ?
O20A Mo6 O24 84.6(5) . . ?
O22 Mo6 O24 45.4(4) . . ?
O1 Cu1 O1 180.0 2_566 . ?
O1 Cu1 O4 94.0(3) . . ?
O1 Cu1 O4 86.0(3) 2_566 . ?
O1 Cu1 O4 94.0(3) 2_566 2_566 ?
O1 Cu1 O4 86.0(3) . 2_566 ?
O1 Cu1 N1 97.7(3) 2_566 . ?
O1 Cu1 N1 97.7(3) . 2_566 ?
O1 Cu1 N1 82.3(3) . . ?
O1 Cu1 N1 82.3(3) 2_566 2_566 ?
O4 Cu1 O4 180.0 2_566 . ?
N1 Cu1 O4 90.3(3) . . ?
N1 Cu1 O4 89.7(3) . 2_566 ?
N1 Cu1 O4 90.3(3) 2_566 2_566 ?
N1 Cu1 O4 89.7(3) 2_566 . ?
N1 Cu1 N1 180.0 . 2_566 ?
O2 Cu2 O1W 86.8(4) . . ?
O2 Cu2 O1W 93.2(4) 2_577 . ?
O2 Cu2 O2 180.0 2_577 . ?
N2 Cu2 O1W 91.6(4) . . ?
N2 Cu2 O1W 88.4(4) 2_577 . ?
N2 Cu2 O2 82.5(3) 2_577 2_577 ?
N2 Cu2 O2 97.5(3) 2_577 . ?
N2 Cu2 O2 97.5(3) . 2_577 ?
N2 Cu2 O2 82.5(3) . . ?
N2 Cu2 N2 180.0 . 2_577 ?
O22 P1 O22 180.0 . 2_656 ?
O23 P1 O22 103.3(6) . 2_656 ?
O23 P1 O22 76.7(6) . . ?
O23 P1 O22 76.7(6) 2_656 2_656 ?
O23 P1 O22 103.3(6) 2_656 . ?
O23 P1 O23 180.0 . 2_656 ?
O24 P1 O22 106.4(6) . 2_656 ?
O24 P1 O22 73.6(6) . . ?
O24 P1 O22 106.4(6) 2_656 . ?
O24 P1 O22 73.6(6) 2_656 2_656 ?
O24 P1 O23 107.7(6) 2_656 2_656 ?
O24 P1 O23 72.3(6) 2_656 . ?
O24 P1 O23 72.3(6) . 2_656 ?
O24 P1 O23 107.7(6) . . ?
O24 P1 O24 180.0 2_656 . ?
O25 P1 O22 110.3(6) 2_656 2_656 ?
O25 P1 O22 110.3(6) . . ?
O25 P1 O22 69.7(6) 2_656 . ?
O25 P1 O22 69.7(6) . 2_656 ?
O25 P1 O23 112.8(6) 2_656 . ?
O25 P1 O23 67.2(6) 2_656 2_656 ?
O25 P1 O23 112.8(6) . 2_656 ?
O25 P1 O23 67.2(6) . . ?
O25 P1 O24 64.6(6) . . ?
O25 P1 O24 64.6(6) 2_656 2_656 ?
O25 P1 O24 115.4(6) . 2_656 ?
O25 P1 O24 115.4(6) 2_656 . ?
O25 P1 O25 180.0(9) . 2_656 ?
C2 O1 Cu1 114.5(6) . . ?
Cu2 O1W H1WA 111.2 . . ?
Cu2 O1W H1WB 112.9 . . ?
H1WA O1W H1WB 101.5 . . ?
C3 O2 Cu2 112.9(6) . . ?
Mo3 O3 Mo4 122.0(7) . . ?
Mo4 O3A Mo3 144.7(7) . . ?
Mo4 O4 Cu1 144.5(4) . . ?
Mo1 O5 Mo3 140.4(4) . 2_656 ?
Mo5 O6 Mo6 126.7(12) . 2_656 ?
Mo6 O6A Mo5 135.5(14) 2_656 . ?
Mo3 O7 Mo2 140.2(5) 2_656 . ?
Mo2 O9 Mo6 135.2(5) . . ?
Mo6 O10 Mo6 180.0 2_556 . ?
Mo5 O11 Mo2 136.3(6) 2_656 . ?
Mo2 O15 Mo1 137.5(5) . . ?
Mo1 O16 Mo5 122.9(8) . . ?
Mo1 O16A Mo5 158.2(8) . . ?
Mo4 O17 Mo1 124.3(7) . . ?
Mo4 O17A Mo1 150.0(9) . . ?
Mo5 O18 Mo4 124.0(8) . . ?
Mo5 O18A Mo4 144.4(8) . . ?
Mo3 O19 Mo6 118.6(7) . . ?
Mo6 O19A Mo3 151.7(9) . . ?
Mo4 O20 Mo6 120.8(7) . . ?
Mo4 O20A Mo6 146.0(8) . . ?
Mo3 O22 Mo4 93.7(4) . . ?
Mo3 O22 Mo6 94.7(4) . . ?
Mo6 O22 Mo4 91.6(4) . . ?
P1 O22 Mo3 127.8(6) . . ?
P1 O22 Mo4 119.3(6) . . ?
P1 O22 Mo6 121.0(6) . . ?
P1 O22 O25 50.3(5) . 2_656 ?
O25 O22 Mo3 77.6(5) 2_656 . ?
O25 O22 Mo4 134.6(7) 2_656 . ?
O25 O22 Mo6 133.1(7) 2_656 . ?
Mo1 O23 Mo5 95.6(4) . . ?
P1 O23 Mo1 127.5(6) . . ?
P1 O23 Mo5 121.0(6) . . ?
P1 O23 O25 52.0(5) . . ?
O25 O23 Mo1 75.6(6) . . ?
O25 O23 Mo5 140.1(7) . . ?
Mo2 O24 Mo5 93.1(4) . 2_656 ?
Mo2 O24 Mo6 92.1(4) . . ?
Mo6 O24 Mo5 88.8(4) . 2_656 ?
P1 O24 Mo2 129.2(7) . . ?
P1 O24 Mo5 123.2(6) . 2_656 ?
P1 O24 Mo6 119.8(6) . . ?
P1 O24 O25 54.8(6) . . ?
O25 O24 Mo2 74.6(6) . . ?
O25 O24 Mo5 134.1(8) . 2_656 ?
O25 O24 Mo6 134.6(7) . . ?
P1 O25 Mo2 128.2(6) . . ?
P1 O25 O22 60.0(6) . 2_656 ?
P1 O25 O23 60.8(6) . . ?
P1 O25 O24 60.7(6) . . ?
O22 O25 Mo2 134.2(7) 2_656 . ?
O23 O25 Mo2 130.4(7) . . ?
O23 O25 O22 94.3(8) . 2_656 ?
O24 O25 Mo2 67.7(6) . . ?
O24 O25 O22 98.0(8) . 2_656 ?
O24 O25 O23 101.1(8) . . ?
C5 N1 Cu1 113.7(6) . . ?
C7 N1 Cu1 129.2(7) . . ?
C7 N1 C5 117.1(8) . . ?
C1 N2 Cu2 114.0(7) . . ?
C1 N2 C12 117.2(10) . . ?
C12 N2 Cu2 128.7(8) . . ?
C2 N3 H3 119.8 . . ?
C2 N3 C8 120.4(9) . . ?
C8 N3 H3 119.8 . . ?
C3 N4 H4 119.6 . . ?
C3 N4 C11 120.8(9) . . ?
C11 N4 H4 119.6 . . ?
C4 N5 C10 116.1(12) . . ?
C6 N6 C9 116.2(10) . . ?
N2 C1 C3 111.7(9) . . ?
N2 C1 C4 121.6(10) . . ?
C4 C1 C3 126.8(10) . . ?
O1 C2 N3 123.3(9) . . ?
O1 C2 C5 117.6(8) . . ?
N3 C2 C5 119.1(9) . . ?
O2 C3 N4 121.3(10) . . ?
O2 C3 C1 118.4(8) . . ?
N4 C3 C1 120.3(10) . . ?
N5 C4 C1 122.1(12) . . ?
N5 C4 H4A 119.0 . . ?
C1 C4 H4A 119.0 . . ?
N1 C5 C2 111.6(8) . . ?
N1 C5 C6 120.4(10) . . ?
C6 C5 C2 128.0(9) . . ?
N6 C6 C5 123.1(11) . . ?
N6 C6 H6 118.4 . . ?
C5 C6 H6 118.4 . . ?
N1 C7 H7 119.4 . . ?
N1 C7 C9 121.1(10) . . ?
C9 C7 H7 119.4 . . ?
N3 C8 H8A 109.6 . . ?
N3 C8 H8B 109.6 . . ?
N3 C8 C11 110.5(9) . . ?
H8A C8 H8B 108.1 . . ?
C11 C8 H8A 109.6 . . ?
C11 C8 H8B 109.6 . . ?
N6 C9 C7 122.1(10) . . ?
N6 C9 H9 118.9 . . ?
C7 C9 H9 118.9 . . ?
N5 C10 H10 118.9 . . ?
N5 C10 C12 122.1(13) . . ?
C12 C10 H10 118.9 . . ?
N4 C11 C8 112.9(9) . . ?
N4 C11 H11A 109.0 . . ?
N4 C11 H11B 109.0 . . ?
C8 C11 H11A 109.0 . . ?
C8 C11 H11B 109.0 . . ?
H11A C11 H11B 107.8 . . ?
N2 C12 C10 120.8(12) . . ?
N2 C12 H12 119.6 . . ?
C10 C12 H12 119.6 . . ?
H6WA O6W H6WB 101.1 . . ?
H7WA O7W H7WB 95.7 . . ?
H2WA O2W H2WB 104.9 . . ?
H3WA O3W H3WB 109.5 . . ?
H5WA O5W H5WB 93.7 . . ?
H4WA O4W H4WB 89.5 . . ?

loop_
_geom_bond_atom_site_label_1
_geom_bond_atom_site_label_2
_geom_bond_distance
_geom_bond_site_symmetry_2
_geom_bond_publ_flag
Mo1 O5 1.811(7) . ?
Mo1 O12 1.659(8) . ?
Mo1 O15 1.965(8) . ?
Mo1 O16 1.924(15) . ?
Mo1 O16A 1.780(14) . ?
Mo1 O17 2.024(15) . ?
Mo1 O17A 2.033(13) . ?
Mo1 O23 2.361(11) . ?
Mo2 O7 1.965(8) . ?
Mo2 O9 1.837(7) . ?
Mo2 O11 1.984(8) . ?
Mo2 O13 1.681(8) . ?
Mo2 O15 1.851(8) . ?
Mo2 O24 2.386(11) . ?
Mo2 O25 2.486(12) . ?
Mo3 O3 1.869(14) . ?
Mo3 O3A 1.851(14) . ?
Mo3 O5 2.000(7) 2_656 ?
Mo3 O7 1.915(8) 2_656 ?
Mo3 O8 1.664(8) . ?
Mo3 O19 1.971(14) . ?
Mo3 O19A 1.832(14) . ?
Mo3 O22 2.329(11) . ?
Mo4 O3 2.148(14) . ?
Mo4 O3A 1.838(15) . ?
Mo4 O4 1.669(6) . ?
Mo4 O17 2.024(16) . ?
Mo4 O17A 1.672(13) . ?
Mo4 O18 2.168(15) . ?
Mo4 O18A 1.941(14) . ?
Mo4 O20 1.977(13) . ?
Mo4 O20A 1.669(15) . ?
Mo4 O22 2.488(11) . ?
Mo5 O6 1.92(3) . ?
Mo5 O6A 1.94(2) . ?
Mo5 O11 1.826(10) 2_656 ?
Mo5 O14 1.657(7) . ?
Mo5 O16 2.149(15) . ?
Mo5 O16A 1.866(14) . ?
Mo5 O18 1.982(15) . ?
Mo5 O18A 1.908(14) . ?
Mo5 O23 2.472(11) . ?
Mo5 O24 2.485(11) 2_656 ?
Mo6 O6 1.97(2) 2_656 ?
Mo6 O6A 1.81(2) 2_656 ?
Mo6 O9 1.951(9) . ?
Mo6 O10 1.9562(10) . ?
Mo6 O19 2.059(15) . ?
Mo6 O19A 1.742(15) . ?
Mo6 O20 2.041(14) . ?
Mo6 O20A 1.983(15) . ?
Mo6 O22 2.383(11) . ?
Mo6 O24 2.477(12) . ?
Cu1 O1 1.958(6) 2_566 ?
Cu1 O1 1.958(6) . ?
Cu1 O4 2.367(6) 2_566 ?
Cu1 O4 2.367(6) . ?
Cu1 N1 1.971(7) . ?
Cu1 N1 1.971(7) 2_566 ?
Cu2 O1W 2.454(11) . ?
Cu2 O2 1.968(7) . ?
Cu2 O2 1.968(7) 2_577 ?
Cu2 N2 1.966(10) . ?
Cu2 N2 1.966(10) 2_577 ?
P1 O22 1.608(10) 2_656 ?
P1 O22 1.608(10) . ?
P1 O23 1.582(11) 2_656 ?
P1 O23 1.582(11) . ?
P1 O24 1.524(10) . ?
P1 O24 1.524(10) 2_656 ?
P1 O25 1.428(11) 2_656 ?
P1 O25 1.428(11) . ?
O1 C2 1.249(11) . ?
O1W H1WA 0.9079 . ?
O1W H1WB 0.9112 . ?
O2 C3 1.261(13) . ?
O22 O25 1.741(16) 2_656 ?
O23 O25 1.670(16) . ?
O24 O25 1.579(16) . ?
N1 C5 1.344(11) . ?
N1 C7 1.332(12) . ?
N2 C1 1.331(13) . ?
N2 C12 1.344(15) . ?
N3 H3 0.8600 . ?
N3 C2 1.311(12) . ?
N3 C8 1.482(14) . ?
N4 H4 0.8600 . ?
N4 C3 1.320(12) . ?
N4 C11 1.470(13) . ?
N5 C4 1.334(16) . ?
N5 C10 1.345(17) . ?
N6 C6 1.324(15) . ?
N6 C9 1.325(15) . ?
C1 C3 1.499(14) . ?
C1 C4 1.355(16) . ?
C2 C5 1.508(14) . ?
C4 H4A 0.9300 . ?
C5 C6 1.373(14) . ?
C6 H6 0.9300 . ?
C7 H7 0.9300 . ?
C7 C9 1.382(15) . ?
C8 H8A 0.9700 . ?
C8 H8B 0.9700 . ?
C8 C11 1.514(16) . ?
C9 H9 0.9300 . ?
C10 H10 0.9300 . ?
C10 C12 1.357(19) . ?
C11 H11A 0.9700 . ?
C11 H11B 0.9700 . ?
C12 H12 0.9300 . ?
O6W H6WA 0.8376 . ?
O6W H6WB 0.8536 . ?
O7W H7WA 0.8491 . ?
O7W H7WB 0.8746 . ?
O2W H2WA 0.8234 . ?
O2W H2WB 0.8448 . ?
O3W H3WA 0.8507 . ?
O3W H3WB 0.8498 . ?
O5W H5WA 0.8535 . ?
O5W H5WB 0.8751 . ?
O4W H4WA 1.0301 . ?
O4W H4WB 0.8737 . ?

loop_
_geom_torsion_atom_site_label_1
_geom_torsion_atom_site_label_2
_geom_torsion_atom_site_label_3
_geom_torsion_atom_site_label_4
_geom_torsion
_geom_torsion_site_symmetry_1
_geom_torsion_site_symmetry_2
_geom_torsion_site_symmetry_3
_geom_torsion_site_symmetry_4
_geom_torsion_publ_flag
Mo1 O23 O25 Mo2 -66.7(7) . . . . ?
Mo1 O23 O25 P1 176.2(5) . . . . ?
Mo1 O23 O25 O22 124.2(6) . . . 2_656 ?
Mo1 O23 O25 O24 -136.7(7) . . . . ?
Mo2 O24 O25 P1 176.5(6) . . . . ?
Mo2 O24 O25 O22 -134.7(6) . . . 2_656 ?
Mo2 O24 O25 O23 129.3(7) . . . . ?
Mo5 O23 O25 Mo2 -148.0(7) . . . . ?
Mo5 O23 O25 P1 94.9(10) . . . . ?
Mo5 O23 O25 O22 42.9(12) . . . 2_656 ?
Mo5 O23 O25 O24 142.0(9) . . . . ?
Mo5 O24 O25 Mo2 79.1(8) 2_656 . . . ?
Mo5 O24 O25 P1 -104.4(9) 2_656 . . . ?
Mo5 O24 O25 O22 -55.6(11) 2_656 . . 2_656 ?
Mo5 O24 O25 O23 -151.6(8) 2_656 . . . ?
Mo6 O24 O25 Mo2 -77.4(8) . . . . ?
Mo6 O24 O25 P1 99.1(9) . . . . ?
Mo6 O24 O25 O22 148.0(8) . . . 2_656 ?
Mo6 O24 O25 O23 52.0(12) . . . . ?
Cu1 O1 C2 N3 -175.9(8) . . . . ?
Cu1 O1 C2 C5 3.8(11) . . . . ?
Cu1 N1 C5 C2 -4.1(9) . . . . ?
Cu1 N1 C5 C6 177.8(8) . . . . ?
Cu1 N1 C7 C9 -177.4(7) . . . . ?
Cu2 O2 C3 N4 -176.7(8) . . . . ?
Cu2 O2 C3 C1 2.6(12) . . . . ?
Cu2 N2 C1 C3 -6.8(11) . . . . ?
Cu2 N2 C1 C4 173.2(9) . . . . ?
Cu2 N2 C12 C10 -174.3(10) . . . . ?
P1 O23 O25 Mo2 117.1(9) . . . . ?
P1 O23 O25 O22 -52.0(5) . . . 2_656 ?
P1 O23 O25 O24 47.1(6) . . . . ?
P1 O24 O25 Mo2 -176.5(6) . . . . ?
P1 O24 O25 O22 48.9(6) . . . 2_656 ?
P1 O24 O25 O23 -47.2(6) . . . . ?
O1 C2 C5 N1 0.2(12) . . . . ?
O1 C2 C5 C6 178.2(10) . . . . ?
O3 Mo4 O4 Cu1 -54.5(8) . . . . ?
O3A Mo3 O19A Mo6 18(2) . . . . ?
O3A Mo4 O4 Cu1 -65.7(8) . . . . ?
O3A Mo4 O17A Mo1 -38(2) . . . . ?
O3A Mo4 O20A Mo6 -22.9(17) . . . . ?
O4 Mo4 O3A Mo3 121.5(13) . . . . ?
O4 Mo4 O17A Mo1 125.5(16) . . . . ?
O4 Mo4 O20A Mo6 -136.4(15) . . . . ?
O5 Mo1 O16A Mo5 -121(2) . . . . ?
O5 Mo3 O3 Mo4 -2(3) 2_656 . . . ?
O5 Mo3 O3A Mo4 70.7(17) 2_656 . . . ?
O5 Mo3 O19A Mo6 -128(2) 2_656 . . . ?
O6A Mo5 O16A Mo1 124(3) . . . . ?
O6A Mo6 O19A Mo3 127(2) 2_656 . . . ?
O7 Mo2 O9 Mo6 -3.0(13) . . . . ?
O7 Mo2 O15 Mo1 -51.0(8) . . . . ?
O7 Mo3 O3 Mo4 92.8(8) 2_656 . . . ?
O7 Mo3 O3A Mo4 140.9(14) 2_656 . . . ?
O7 Mo3 O19A Mo6 -64(2) 2_656 . . . ?
O8 Mo3 O3 Mo4 -167.3(8) . . . . ?
O8 Mo3 O3A Mo4 -121.1(13) . . . . ?
O8 Mo3 O19A Mo6 136.3(19) . . . . ?
O9 Mo2 O15 Mo1 106.3(8) . . . . ?
O9 Mo6 O19A Mo3 41(3) . . . . ?
O10 Mo6 O19A Mo3 -133.1(19) . . . . ?
O11 Mo2 O9 Mo6 59.3(7) . . . . ?
O11 Mo2 O15 Mo1 12.2(15) . . . . ?
O11 Mo5 O16A Mo1 49(3) 2_656 . . . ?
O12 Mo1 O5 Mo3 -158.9(7) . . . 2_656 ?
O12 Mo1 O16A Mo5 133(2) . . . . ?
O13 Mo2 O9 Mo6 159.5(7) . . . . ?
O13 Mo2 O15 Mo1 -151.2(7) . . . . ?
O14 Mo5 O16A Mo1 -134(2) . . . . ?
O15 Mo1 O5 Mo3 -59.4(8) . . . 2_656 ?
O15 Mo1 O16A Mo5 -31(3) . . . . ?
O15 Mo2 O9 Mo6 -98.0(7) . . . . ?
O16 Mo1 O5 Mo3 106.5(8) . . . 2_656 ?
O16A Mo1 O5 Mo3 85.5(8) . . . 2_656 ?
O17 Mo1 O5 Mo3 8(3) . . . 2_656 ?
O17 Mo4 O4 Cu1 135.5(8) . . . . ?
O17A Mo1 O5 Mo3 1.5(13) . . . 2_656 ?
O17A Mo1 O16A Mo5 24(2) . . . . ?
O17A Mo4 O3A Mo3 -74.7(17) . . . . ?
O17A Mo4 O4 Cu1 126.4(8) . . . . ?
O17A Mo4 O20A Mo6 113.0(17) . . . . ?
O18 Mo4 O4 Cu1 -146.3(8) . . . . ?
O18A Mo4 O3A Mo3 -139.2(16) . . . . ?
O18A Mo4 O4 Cu1 -134.1(8) . . . . ?
O18A Mo4 O17A Mo1 16.5(18) . . . . ?
O18A Mo4 O20A Mo6 30(2) . . . . ?
O18A Mo5 O16A Mo1 -26(3) . . . . ?
O19 Mo3 O3 Mo4 -74.5(8) . . . . ?
O19A Mo3 O3A Mo4 -4.2(15) . . . . ?
O20 Mo4 O4 Cu1 25.7(8) . . . . ?
O20A Mo4 O3A Mo3 7.1(15) . . . . ?
O20A Mo4 O4 Cu1 37.2(9) . . . . ?
O20A Mo4 O17A Mo1 -125.0(18) . . . . ?
O20A Mo6 O19A Mo3 -24(2) . . . . ?
O22 Mo3 O3 Mo4 -0.1(7) . . . . ?
O22 Mo3 O3A Mo4 41.9(12) . . . . ?
O22 Mo3 O19A Mo6 -29.5(17) . . . . ?
O22 Mo4 O3A Mo3 -40.5(12) . . . . ?
O22 Mo4 O4 Cu1 -25.3(14) . . . . ?
O22 Mo4 O17A Mo1 -65.0(18) . . . . ?
O22 Mo4 O20A Mo6 20.5(14) . . . . ?
O22 Mo6 O19A Mo3 28.9(17) . . . . ?
O22 P1 O23 Mo1 56.3(8) 2_656 . . . ?
O22 P1 O23 Mo1 -123.7(8) . . . . ?
O22 P1 O23 Mo5 109.1(7) . . . . ?
O22 P1 O23 Mo5 -70.9(7) 2_656 . . . ?
O22 P1 O23 O25 -119.1(7) . . . . ?
O22 P1 O23 O25 60.9(7) 2_656 . . . ?
O22 P1 O24 Mo2 118.3(9) . . . . ?
O22 P1 O24 Mo2 -61.7(9) 2_656 . . . ?
O22 P1 O24 Mo5 -113.5(8) . . . 2_656 ?
O22 P1 O24 Mo5 66.5(8) 2_656 . . 2_656 ?
O22 P1 O24 Mo6 -3.2(6) . . . . ?
O22 P1 O24 Mo6 176.8(6) 2_656 . . . ?
O22 P1 O24 O25 122.7(7) . . . . ?
O22 P1 O24 O25 -57.3(7) 2_656 . . . ?
O22 P1 O25 Mo2 -55.3(9) . . . . ?
O22 P1 O25 Mo2 124.7(9) 2_656 . . . ?
O22 P1 O25 O22 180.001(2) . . . 2_656 ?
O22 P1 O25 O23 -114.9(7) 2_656 . . . ?
O22 P1 O25 O23 65.1(7) . . . . ?
O22 P1 O25 O24 120.6(7) 2_656 . . . ?
O22 P1 O25 O24 -59.4(7) . . . . ?
O23 Mo1 O5 Mo3 32.3(8) . . . 2_656 ?
O23 Mo1 O16A Mo5 -27(2) . . . . ?
O23 Mo5 O16A Mo1 26(2) . . . . ?
O23 P1 O22 Mo3 -117.3(9) . . . . ?
O23 P1 O22 Mo3 62.7(9) 2_656 . . . ?
O23 P1 O22 Mo4 -175.4(6) 2_656 . . . ?
O23 P1 O22 Mo4 4.7(6) . . . . ?
O23 P1 O22 Mo6 116.7(7) . . . . ?
O23 P1 O22 Mo6 -63.3(7) 2_656 . . . ?
O23 P1 O22 O25 -120.8(7) . . . 2_656 ?
O23 P1 O22 O25 59.2(7) 2_656 . . 2_656 ?
O23 P1 O24 Mo2 48.5(9) . . . . ?
O23 P1 O24 Mo2 -131.5(9) 2_656 . . . ?
O23 P1 O24 Mo5 176.7(6) . . . 2_656 ?
O23 P1 O24 Mo5 -3.3(6) 2_656 . . 2_656 ?
O23 P1 O24 Mo6 107.0(7) 2_656 . . . ?
O23 P1 O24 Mo6 -73.0(7) . . . . ?
O23 P1 O24 O25 -127.1(7) 2_656 . . . ?
O23 P1 O24 O25 52.9(7) . . . . ?
O23 P1 O25 Mo2 59.7(9) 2_656 . . . ?
O23 P1 O25 Mo2 -120.3(9) . . . . ?
O23 P1 O25 O22 114.9(7) . . . 2_656 ?
O23 P1 O25 O22 -65.1(7) 2_656 . . 2_656 ?
O23 P1 O25 O23 180.001(3) 2_656 . . . ?
O23 P1 O25 O24 -124.5(7) . . . . ?
O23 P1 O25 O24 55.5(7) 2_656 . . . ?
O24 Mo2 O9 Mo6 -4.5(6) . . . . ?
O24 Mo2 O15 Mo1 38.0(8) . . . . ?
O24 Mo5 O16A Mo1 58(2) 2_656 . . . ?
O24 Mo6 O19A Mo3 61(2) . . . . ?
O24 P1 O22 Mo3 -50.6(9) 2_656 . . . ?
O24 P1 O22 Mo3 129.4(9) . . . . ?
O24 P1 O22 Mo4 -108.7(7) . . . . ?
O24 P1 O22 Mo4 71.3(7) 2_656 . . . ?
O24 P1 O22 Mo6 3.4(6) . . . . ?
O24 P1 O22 Mo6 -176.6(6) 2_656 . . . ?
O24 P1 O22 O25 125.9(7) . . . 2_656 ?
O24 P1 O22 O25 -54.1(7) 2_656 . . 2_656 ?
O24 P1 O23 Mo1 124.0(8) 2_656 . . . ?
O24 P1 O23 Mo1 -56.0(8) . . . . ?
O24 P1 O23 Mo5 -3.2(6) 2_656 . . . ?
O24 P1 O23 Mo5 176.8(6) . . . . ?
O24 P1 O23 O25 -51.4(7) . . . . ?
O24 P1 O23 O25 128.6(7) 2_656 . . . ?
O24 P1 O25 Mo2 -175.9(7) 2_656 . . . ?
O24 P1 O25 Mo2 4.1(7) . . . . ?
O24 P1 O25 O22 59.4(7) 2_656 . . 2_656 ?
O24 P1 O25 O22 -120.6(7) . . . 2_656 ?
O24 P1 O25 O23 124.5(7) . . . . ?
O24 P1 O25 O23 -55.5(7) 2_656 . . . ?
O24 P1 O25 O24 179.998(1) 2_656 . . . ?
O25 Mo2 O9 Mo6 -31.0(7) . . . . ?
O25 Mo2 O15 Mo1 12.3(6) . . . . ?
O25 P1 O22 Mo3 3.5(7) 2_656 . . . ?
O25 P1 O22 Mo3 -176.5(7) . . . . ?
O25 P1 O22 Mo4 125.5(8) 2_656 . . . ?
O25 P1 O22 Mo4 -54.5(8) . . . . ?
O25 P1 O22 Mo6 57.5(8) . . . . ?
O25 P1 O22 Mo6 -122.5(8) 2_656 . . . ?
O25 P1 O22 O25 180.000(3) . . . 2_656 ?
O25 P1 O23 Mo1 -4.6(7) . . . . ?
O25 P1 O23 Mo1 175.4(7) 2_656 . . . ?
O25 P1 O23 Mo5 -131.8(8) . . . . ?
O25 P1 O23 Mo5 48.2(8) 2_656 . . . ?
O25 P1 O23 O25 180.001(2) 2_656 . . . ?
O25 P1 O24 Mo2 175.6(7) 2_656 . . . ?
O25 P1 O24 Mo2 -4.4(7) . . . . ?
O25 P1 O24 Mo5 123.8(9) . . . 2_656 ?
O25 P1 O24 Mo5 -56.2(9) 2_656 . . 2_656 ?
O25 P1 O24 Mo6 -125.9(8) . . . . ?
O25 P1 O24 Mo6 54.1(8) 2_656 . . . ?
O25 P1 O24 O25 179.999(2) 2_656 . . . ?
N1 C5 C6 N6 -0.7(16) . . . . ?
N1 C7 C9 N6 0.7(15) . . . . ?
N2 C1 C3 O2 2.9(14) . . . . ?
N2 C1 C3 N4 -177.9(10) . . . . ?
N2 C1 C4 N5 1.3(19) . . . . ?
N3 C2 C5 N1 179.9(9) . . . . ?
N3 C2 C5 C6 -2.1(16) . . . . ?
N3 C8 C11 N4 55.5(11) . . . . ?
N5 C10 C12 N2 2(2) . . . . ?
C1 N2 C12 C10 1.7(19) . . . . ?
C2 N3 C8 C11 77.7(12) . . . . ?
C2 C5 C6 N6 -178.6(10) . . . . ?
C3 N4 C11 C8 75.8(12) . . . . ?
C3 C1 C4 N5 -178.7(11) . . . . ?
C4 N5 C10 C12 -4(2) . . . . ?
C4 C1 C3 O2 -177.2(11) . . . . ?
C4 C1 C3 N4 2.1(17) . . . . ?
C5 N1 C7 C9 0.5(13) . . . . ?
C6 N6 C9 C7 -1.8(15) . . . . ?
C7 N1 C5 C2 177.7(8) . . . . ?
C7 N1 C5 C6 -0.5(13) . . . . ?
C8 N3 C2 O1 -1.7(16) . . . . ?
C8 N3 C2 C5 178.6(9) . . . . ?
C9 N6 C6 C5 1.8(16) . . . . ?
C10 N5 C4 C1 3(2) . . . . ?
C11 N4 C3 O2 0.1(16) . . . . ?
C11 N4 C3 C1 -179.2(9) . . . . ?
C12 N2 C1 C3 176.6(10) . . . . ?
C12 N2 C1 C4 -3.4(17) . . . . ?
